data_4338048
loop_
_publ_author_name
'Huang, Chao'
'Zhang, Jian-Han'
'Hu, Chun-Li'
'Xu, Xiang'
'Kong, Fang'
'Mao, Jiang-Gao'

_publ_section_title
;
 KSbB2O6 and BaSb2B4O12: Novel Boroantimonates with 3D Anionic
 Architectures Composed of 1D Chains of SbO6 Octahedra and B2O5 Groups.
;
_journal_issue 7
_journal_name_full 'Inorganic chemistry'
_journal_page_first 3847
_journal_paper_doi 10.1021/ic5001842
_journal_volume 53
_journal_year 2014
_chemical_formula_sum 'B2 K O6 Sb'
_chemical_formula_weight 278.47
_chemical_name_systematic
; 
 ? 
;
_space_group_IT_number 9
_symmetry_cell_setting monoclinic
_symmetry_space_group_name_Hall 'C -2yc'
_symmetry_space_group_name_H-M 'C 1 c 1'
_atom_sites_solution_hydrogens none
_atom_sites_solution_primary direct
_atom_sites_solution_secondary difmap
_audit_creation_method SHELXL-97
_cell_angle_alpha 90.00
_cell_angle_beta 124.413(16)
_cell_angle_gamma 90.00
_cell_formula_units_Z 4
_cell_length_a 11.458(14)
_cell_length_b 7.019(14)
_cell_length_c 7.324(14)
_cell_measurement_temperature 293(2)
_cell_volume 485.9(15)
_computing_structure_refinement 'SHELXL-97 (Sheldrick, 1997)'
_computing_structure_solution 'SHELXS-97 (Sheldrick, 1990)'
_diffrn_ambient_temperature 293(2)
_diffrn_measured_fraction_theta_full 0.982
_diffrn_measured_fraction_theta_max 0.982
_diffrn_measurement_device_type 'Rigaku Saturn724 CCD diffractometer'
_diffrn_measurement_method 'narrow frame method'
_diffrn_radiation_monochromator graphite
_diffrn_radiation_source 'fine-focus sealed tube'
_diffrn_radiation_type MoK\a
_diffrn_radiation_wavelength 0.71073
_diffrn_reflns_av_R_equivalents 0.0759
_diffrn_reflns_av_sigmaI/netI 0.0544
_diffrn_reflns_limit_h_max 14
_diffrn_reflns_limit_h_min -14
_diffrn_reflns_limit_k_max 9
_diffrn_reflns_limit_k_min -8
_diffrn_reflns_limit_l_max 9
_diffrn_reflns_limit_l_min -9
_diffrn_reflns_number 1639
_diffrn_reflns_theta_full 27.43
_diffrn_reflns_theta_max 27.43
_diffrn_reflns_theta_min 3.62
_diffrn_standards_decay_% <1.0%
_exptl_absorpt_coefficient_mu 6.485
_exptl_absorpt_correction_T_max 1.0000
_exptl_absorpt_correction_T_min 0.8415
_exptl_absorpt_correction_type multi-scan
_exptl_crystal_colour Colorless
_exptl_crystal_density_diffrn 3.806
_exptl_crystal_density_method 'not measured'
_exptl_crystal_F_000 512
_exptl_crystal_size_max 0.08
_exptl_crystal_size_mid 0.04
_exptl_crystal_size_min 0.02
_refine_diff_density_max 0.951
_refine_diff_density_min -1.367
_refine_diff_density_rms 0.183
_refine_ls_abs_structure_details 'Flack H D (1983), Acta Cryst. A39, 876-881'
_refine_ls_abs_structure_Flack 0.03(3)
_refine_ls_extinction_coef 0.0029(5)
_refine_ls_extinction_expression Fc^*^=kFc[1+0.001xFc^2^\l^3^/sin(2\q)]^-1/4^
_refine_ls_extinction_method SHELXL
_refine_ls_goodness_of_fit_ref 1.092
_refine_ls_hydrogen_treatment none
_refine_ls_matrix_type full
_refine_ls_number_parameters 92
_refine_ls_number_reflns 916
_refine_ls_number_restraints 2
_refine_ls_restrained_S_all 1.091
_refine_ls_R_factor_all 0.0244
_refine_ls_R_factor_gt 0.0216
_refine_ls_shift/su_max 0.000
_refine_ls_shift/su_mean 0.000
_refine_ls_structure_factor_coef Fsqd
_refine_ls_weighting_details 'calc w=1/[\s^2^(Fo^2^)+(0.0376P)^2^+0.0000P] where P=(Fo^2^+2Fc^2^)/3'
_refine_ls_weighting_scheme calc
_refine_ls_wR_factor_gt 0.0505
_refine_ls_wR_factor_ref 0.0509
_reflns_number_gt 896
_reflns_number_total 916
_reflns_threshold_expression >2sigma(I)
_cod_data_source_file ic5001842_si_001.cif
_cod_data_source_block KSbB2O6
_cod_depositor_comments
;
The following automatic conversions were performed:

'_symmetry_cell_setting' value 'Monoclinic' changed to 'monoclinic'
according to
/usr/data/users/saulius/automatic-downloads/rss-feeds/ACS/lib/dictionaries/cif_core.dic
dictionary named 'cif_core.dic' version 2.4.2 from
2011-04-26.

'_exptl_absorpt_correction_type' value 'Multi-scan'
changed to 'multi-scan' according to
/usr/data/users/saulius/automatic-downloads/rss-feeds/ACS/lib/dictionaries/cif_core.dic
dictionary named 'cif_core.dic' version 2.4.2 from 2011-04-26.

Automatic conversion script
Id: cif_fix_values 2281 2013-09-26 08:29:07Z andrius 

 Adding full bibliography for 4338048--4338049.cif.
;
_cod_original_sg_symbol_H-M Cc
_cod_database_code 4338048

loop_
_symmetry_equiv_pos_as_xyz
'x, y, z'
'x, -y, z+1/2'
'x+1/2, y+1/2, z'
'x+1/2, -y+1/2, z+1/2'

loop_
_atom_site_label
_atom_site_type_symbol
_atom_site_fract_x
_atom_site_fract_y
_atom_site_fract_z
_atom_site_U_iso_or_equiv
_atom_site_adp_type
_atom_site_occupancy
_atom_site_symmetry_multiplicity
_atom_site_calc_flag
K1 K 0.67276(14) 0.48182(14) 0.4416(2) 0.0091(3) Uani 1 1 d
Sb1 Sb 0.76172(5) 0.01618(3) 0.26775(8) 0.00418(13) Uani 1 1 d
B1 B 0.4607(6) 0.1308(8) -0.0644(11) 0.0084(10) Uani 1 1 d
B2 B 0.4971(6) -0.2147(8) 0.0332(11) 0.0095(12) Uani 1 1 d
O1 O 0.7619(4) 0.0922(6) 0.5230(7) 0.0078(7) Uani 1 1 d
O2 O 0.4458(4) -0.3926(5) -0.0252(7) 0.0072(6) Uani 1 1 d
O3 O 0.6349(4) -0.2002(5) 0.2113(8) 0.0074(7) Uani 1 1 d
O4 O 0.5940(4) 0.1856(5) 0.0894(8) 0.0069(7) Uani 1 1 d
O5 O 0.4150(4) -0.0593(6) -0.0889(8) 0.0097(7) Uani 1 1 d
O6 O 0.3599(4) 0.2503(5) -0.2191(7) 0.0075(7) Uani 1 1 d

loop_
_atom_site_aniso_label
_atom_site_aniso_U_11
_atom_site_aniso_U_22
_atom_site_aniso_U_33
_atom_site_aniso_U_23
_atom_site_aniso_U_13
_atom_site_aniso_U_12
K1 0.0094(6) 0.0075(5) 0.0115(7) 0.0008(6) 0.0066(6) -0.0007(5)
Sb1 0.00343(17) 0.00363(16) 0.00546(18) 0.0002(5) 0.00250(13) 0.0002(4)
B1 0.010(3) 0.006(2) 0.010(3) -0.001(2) 0.007(2) 0.000(2)
B2 0.009(3) 0.015(4) 0.009(3) 0.005(2) 0.008(2) 0.003(2)
O1 0.0134(16) 0.0050(19) 0.0084(18) 0.0006(12) 0.0083(15) 0.0003(12)
O2 0.0033(13) 0.0074(16) 0.0082(16) 0.0000(14) 0.0016(13) -0.0003(13)
O3 0.0066(15) 0.0048(15) 0.0101(19) 0.0016(13) 0.0043(15) 0.0000(12)
O4 0.0074(17) 0.0036(16) 0.011(2) 0.0015(13) 0.0059(16) 0.0010(12)
O5 0.0059(18) 0.0071(15) 0.014(2) -0.0009(17) 0.0040(16) 0.0012(16)
O6 0.0075(14) 0.0038(15) 0.011(2) -0.0018(14) 0.0049(14) 0.0010(12)

loop_
_atom_type_symbol
_atom_type_description
_atom_type_scat_dispersion_real
_atom_type_scat_dispersion_imag
_atom_type_scat_source
B B 0.0013 0.0007 'International Tables Vol C Tables 4.2.6.8 and 6.1.1.4'
O O 0.0106 0.0060 'International Tables Vol C Tables 4.2.6.8 and 6.1.1.4'
K K 0.2009 0.2494 'International Tables Vol C Tables 4.2.6.8 and 6.1.1.4'
Sb Sb -0.5866 1.5461 'International Tables Vol C Tables 4.2.6.8 and 6.1.1.4'

loop_
_geom_angle_atom_site_label_1
_geom_angle_atom_site_label_2
_geom_angle_atom_site_label_3
_geom_angle
_geom_angle_site_symmetry_1
_geom_angle_site_symmetry_3
O3 K1 O2 114.24(13) 1_565 2
O3 K1 O1 146.97(17) 1_565 .
O2 K1 O1 90.45(13) 2 .
O3 K1 O6 77.00(18) 1_565 3_556
O2 K1 O6 110.15(17) 2 3_556
O1 K1 O6 116.18(18) . 3_556
O3 K1 O4 66.05(17) 1_565 2_565
O2 K1 O4 69.64(14) 2 2_565
O1 K1 O4 146.60(18) . 2_565
O6 K1 O4 52.64(13) 3_556 2_565
O3 K1 O5 67.94(12) 1_565 4
O2 K1 O5 177.68(12) 2 4
O1 K1 O5 87.23(14) . 4
O6 K1 O5 70.87(15) 3_556 4
O4 K1 O5 112.37(13) 2_565 4
O3 K1 O5 121.47(15) 1_565 3_556
O2 K1 O5 100.54(19) 2 3_556
O1 K1 O5 71.10(12) . 3_556
O6 K1 O5 46.52(14) 3_556 3_556
O4 K1 O5 86.03(16) 2_565 3_556
O5 K1 O5 78.61(17) 4 3_556
O3 K1 O3 158.82(14) 1_565 2
O2 K1 O3 46.46(10) 2 2
O1 K1 O3 53.09(12) . 2
O6 K1 O3 100.2(2) 3_556 2
O4 K1 O3 95.33(18) 2_565 2
O5 K1 O3 131.53(13) 4 2
O5 K1 O3 63.97(16) 3_556 2
O3 K1 O4 99.9(2) 1_565 .
O2 K1 O4 94.35(13) 2 .
O1 K1 O4 54.57(13) . .
O6 K1 O4 154.47(14) 3_556 .
O4 K1 O4 149.19(17) 2_565 .
O5 K1 O4 84.39(13) 4 .
O5 K1 O4 123.60(15) 3_556 .
O3 K1 O4 91.39(19) 2 .
O3 K1 O2 46.95(12) 1_565 1_565
O2 K1 O2 85.22(16) 2 1_565
O1 K1 O2 119.38(14) . 1_565
O6 K1 O2 121.93(14) 3_556 1_565
O4 K1 O2 86.45(16) 2_565 1_565
O5 K1 O2 96.01(17) 4 1_565
O5 K1 O2 168.28(12) 3_556 1_565
O3 K1 O2 125.78(15) 2 1_565
O4 K1 O2 65.52(17) . 1_565
O3 K1 B2 138.45(17) 1_565 2
O2 K1 B2 25.76(12) 2 2
O1 K1 B2 64.81(16) . 2
O6 K1 B2 117.9(2) 3_556 2
O4 K1 B2 91.66(19) 2_565 2
O5 K1 B2 151.92(15) 4 2
O5 K1 B2 89.25(19) 3_556 2
O3 K1 B2 25.98(12) 2 2
O4 K1 B2 81.44(17) . 2
O2 K1 B2 99.94(19) 1_565 2
O3 K1 B2 24.05(12) 1_565 1_565
O2 K1 B2 95.88(17) 2 1_565
O1 K1 B2 140.75(17) . 1_565
O6 K1 B2 97.82(19) 3_556 1_565
O4 K1 B2 70.11(19) 2_565 1_565
O5 K1 B2 85.99(16) 4 1_565
O5 K1 B2 144.11(15) 3_556 1_565
O3 K1 B2 142.03(16) 2 1_565
O4 K1 B2 86.3(2) . 1_565
O2 K1 B2 24.19(12) 1_565 1_565
B2 K1 B2 117.0(2) 2 1_565
O1 Sb1 O1 172.96(9) . 2_554
O1 Sb1 O6 91.98(18) . 4
O1 Sb1 O6 94.2(2) 2_554 4
O1 Sb1 O2 87.8(2) . 4_545
O1 Sb1 O2 88.8(2) 2_554 4_545
O6 Sb1 O2 89.7(2) 4 4_545
O1 Sb1 O3 90.75(19) . .
O1 Sb1 O3 83.71(18) 2_554 .
O6 Sb1 O3 170.6(2) 4 .
O2 Sb1 O3 99.40(19) 4_545 .
O1 Sb1 O4 86.73(19) . .
O1 Sb1 O4 97.6(2) 2_554 .
O6 Sb1 O4 81.23(18) 4 .
O2 Sb1 O4 169.25(18) 4_545 .
O3 Sb1 O4 89.9(2) . .
O1 Sb1 K1 45.95(12) . .
O1 Sb1 K1 140.74(13) 2_554 .
O6 Sb1 K1 61.67(16) 4 .
O2 Sb1 K1 119.17(15) 4_545 .
O3 Sb1 K1 114.88(15) . .
O4 Sb1 K1 51.16(15) . .
O1 Sb1 K1 132.18(13) . 2_554
O1 Sb1 K1 41.12(12) 2_554 2_554
O6 Sb1 K1 134.53(15) 4 2_554
O2 Sb1 K1 82.91(15) 4_545 2_554
O3 Sb1 K1 45.53(14) . 2_554
O4 Sb1 K1 107.57(16) . 2_554
K1 Sb1 K1 155.24(6) . 2_554
O1 Sb1 K1 101.04(17) . 2_564
O1 Sb1 K1 85.86(18) 2_554 2_564
O6 Sb1 K1 41.19(14) 4 2_564
O2 Sb1 K1 129.76(12) 4_545 2_564
O3 Sb1 K1 129.39(15) . 2_564
O4 Sb1 K1 42.84(12) . 2_564
K1 Sb1 K1 55.32(13) . 2_564
K1 Sb1 K1 120.69(15) 2_554 2_564
O1 Sb1 K1 109.77(14) . 3_545
O1 Sb1 K1 70.56(14) 2_554 3_545
O6 Sb1 K1 60.72(13) 4 3_545
O2 Sb1 K1 36.84(14) 4_545 3_545
O3 Sb1 K1 126.47(12) . 3_545
O4 Sb1 K1 138.17(12) . 3_545
K1 Sb1 K1 114.61(4) . 3_545
K1 Sb1 K1 89.68(3) 2_554 3_545
K1 Sb1 K1 95.49(3) 2_564 3_545
O4 B1 O6 123.4(5) . .
O4 B1 O5 122.9(5) . .
O6 B1 O5 113.5(5) . .
O4 B1 K1 160.0(4) . 3_444
O6 B1 K1 56.4(3) . 3_444
O5 B1 K1 60.4(3) . 3_444
O4 B1 K1 134.7(4) . 4_454
O6 B1 K1 77.4(3) . 4_454
O5 B1 K1 59.3(3) . 4_454
K1 B1 K1 65.14(16) 3_444 4_454
O2 B2 O3 115.7(5) . .
O2 B2 O5 120.7(5) . .
O3 B2 O5 123.5(5) . .
O2 B2 K1 65.6(3) . 2_554
O3 B2 K1 73.1(3) . 2_554
O5 B2 K1 128.7(4) . 2_554
O2 B2 K1 67.6(3) . 1_545
O3 B2 K1 52.9(3) . 1_545
O5 B2 K1 160.6(3) . 1_545
K1 B2 K1 70.37(17) 2_554 1_545
Sb1 O1 Sb1 141.1(2) . 2
Sb1 O1 K1 104.83(19) . .
Sb1 O1 K1 112.27(18) 2 .
B2 O2 Sb1 137.7(3) . 4_444
B2 O2 K1 88.6(2) . 2_554
Sb1 O2 K1 118.3(2) 4_444 2_554
B2 O2 K1 88.2(3) . 1_545
Sb1 O2 K1 127.09(18) 4_444 1_545
K1 O2 K1 77.72(16) 2_554 1_545
B2 O3 Sb1 124.9(3) . .
B2 O3 K1 103.1(3) . 1_545
Sb1 O3 K1 132.0(2) . 1_545
B2 O3 K1 80.9(3) . 2_554
Sb1 O3 K1 106.36(18) . 2_554
K1 O3 K1 80.40(17) 1_545 2_554
B1 O4 Sb1 126.6(3) . .
B1 O4 K1 111.1(3) . 2_564
Sb1 O4 K1 109.52(18) . 2_564
B1 O4 K1 124.2(3) . .
Sb1 O4 K1 98.0(2) . .
K1 O4 K1 76.19(16) 2_564 .
B2 O5 B1 126.5(5) . .
B2 O5 K1 114.8(3) . 4_454
B1 O5 K1 96.5(3) . 4_454
B2 O5 K1 132.3(4) . 3_444
B1 O5 K1 95.3(3) . 3_444
K1 O5 K1 76.52(16) 4_454 3_444
B1 O6 Sb1 138.8(4) . 4_454
B1 O6 K1 100.6(3) . 3_444
Sb1 O6 K1 112.2(2) 4_454 3_444
B1 O6 K1 79.6(3) . 4_454
Sb1 O6 K1 87.74(17) 4_454 4_454
K1 O6 K1 71.14(15) 3_444 4_454

loop_
_geom_bond_atom_site_label_1
_geom_bond_atom_site_label_2
_geom_bond_distance
_geom_bond_site_symmetry_2
K1 O3 2.681(6) 1_565
K1 O2 2.815(5) 2
K1 O1 2.861(7) .
K1 O6 2.881(5) 3_556
K1 O4 2.922(5) 2_565
K1 O5 2.958(5) 4
K1 O5 2.970(7) 3_556
K1 O3 2.994(6) 2
K1 O4 3.027(6) .
K1 O2 3.030(6) 1_565
K1 B2 3.089(6) 2
K1 B2 3.276(8) 1_565
Sb1 O1 1.943(6) .
Sb1 O1 1.949(6) 2_554
Sb1 O6 1.960(4) 4
Sb1 O2 1.971(4) 4_545
Sb1 O3 1.977(4) .
Sb1 O4 1.994(4) .
Sb1 K1 4.026(6) 2_554
Sb1 K1 4.051(6) 2_564
Sb1 K1 4.133(6) 3_545
B1 O4 1.344(7) .
B1 O6 1.357(7) .
B1 O5 1.407(7) .
B1 K1 3.402(8) 3_444
B1 K1 3.417(7) 4_454
B2 O2 1.343(7) .
B2 O3 1.370(6) .
B2 O5 1.387(7) .
B2 K1 3.089(6) 2_554
B2 K1 3.276(8) 1_545
O1 Sb1 1.949(6) 2
O2 Sb1 1.971(4) 4_444
O2 K1 2.815(5) 2_554
O2 K1 3.030(6) 1_545
O3 K1 2.681(6) 1_545
O3 K1 2.994(6) 2_554
O4 K1 2.922(5) 2_564
O5 K1 2.958(5) 4_454
O5 K1 2.970(7) 3_444
O6 Sb1 1.960(4) 4_454
O6 K1 2.881(5) 3_444
O6 K1 3.390(5) 4_454
